data_2008367
loop_
_publ_author_name
'Shyamaprasad Goswami'
'Kumaresh Ghosh'
'Ajit Kumar Mahapatra'
'Gur Dayal Nigam'
'Kandasamy Chinnakali'
'Hoong-Kun Fun'

_publ_section_title
;
 2-Acetylamino-6-methylpyridine <i>N</i>-oxide monohydrate
;
_journal_issue 4
_journal_name_full 'Acta Crystallographica Section C'
_journal_page_first 579
_journal_page_last 581
_journal_paper_doi 10.1107/S0108270198014139
_journal_volume 55
_journal_year 1999
_chemical_formula_iupac 'C8 H10 N2 O2,H2 O'
_chemical_formula_sum 'C8 H12 N2 O3'
_chemical_formula_weight 184.20
_chemical_name_systematic
;
2-Acetylamino-6-methylpyridine N-oxide monohydrate
;
_space_group_IT_number 2
_symmetry_cell_setting triclinic
_symmetry_space_group_name_Hall '-P 1'
_symmetry_space_group_name_H-M 'P -1'
_audit_creation_method SHELXL97
_cell_angle_alpha 100.143(2)
_cell_angle_beta 91.493(2)
_cell_angle_gamma 110.9720(10)
_cell_formula_units_Z 2
_cell_length_a 7.1276(6)
_cell_length_b 7.8860(6)
_cell_length_c 8.9938(7)
_cell_measurement_reflns_used 2224
_cell_measurement_temperature 293(2)
_cell_measurement_theta_max 33.13
_cell_measurement_theta_min 2.82
_cell_volume 462.47(6)
_computing_cell_refinement 'SAINT (Siemens, 1996)'
_computing_data_collection 'SMART (Siemens, 1996)'
_computing_data_reduction SAINT
_computing_molecular_graphics SHELXTL
_computing_publication_material 'SHELXTL and PLATON (Spek, 1990)'
_computing_structure_refinement SHELXTL
_computing_structure_solution 'SHELXTL (Sheldrick, 1997)'
_diffrn_ambient_temperature 293(2)
_diffrn_detector_area_resol_mean 8.33
_diffrn_measurement_device 'Siemens SMART CCD area detector'
_diffrn_measurement_method \w-scans
_diffrn_radiation_monochromator graphite
_diffrn_radiation_source 'fine-focus sealed tube'
_diffrn_radiation_type MoK\a
_diffrn_radiation_wavelength 0.71073
_diffrn_reflns_av_R_equivalents 0.018
_diffrn_reflns_av_sigmaI/netI 0.037
_diffrn_reflns_limit_h_max 12
_diffrn_reflns_limit_h_min 0
_diffrn_reflns_limit_k_max 10
_diffrn_reflns_limit_k_min -11
_diffrn_reflns_limit_l_max 9
_diffrn_reflns_limit_l_min -9
_diffrn_reflns_number 3579
_diffrn_reflns_theta_max 29.99
_diffrn_reflns_theta_min 2.82
_exptl_absorpt_coefficient_mu 0.102
_exptl_absorpt_correction_type none
_exptl_crystal_colour colourless
_exptl_crystal_density_diffrn 1.323
_exptl_crystal_density_method 'not measured'
_exptl_crystal_description block
_exptl_crystal_F_000 196
_exptl_crystal_size_max 0.46
_exptl_crystal_size_mid 0.42
_exptl_crystal_size_min 0.38
_refine_diff_density_max 0.224
_refine_diff_density_min -0.172
_refine_ls_extinction_method none
_refine_ls_goodness_of_fit_ref 1.044
_refine_ls_hydrogen_treatment refall
_refine_ls_matrix_type full
_refine_ls_number_parameters 166
_refine_ls_number_reflns 2541
_refine_ls_number_restraints 0
_refine_ls_restrained_S_all 1.044
_refine_ls_R_factor_all 0.071
_refine_ls_R_factor_gt 0.050
_refine_ls_shift/su_max <0.001
_refine_ls_shift/su_mean 0.000
_refine_ls_structure_factor_coef Fsqd
_refine_ls_weighting_details 'calc w = 1/[\s^2^(Fo^2^)+(0.0933P)^2^+0.0223P] where P=(Fo^2^+2Fc^2^)/3'
_refine_ls_weighting_scheme calc
_refine_ls_wR_factor_ref 0.161
_reflns_number_gt 1808
_reflns_number_total 2541
_reflns_threshold_expression I>2\s(I)
_cod_data_source_file ha1243.cif
_cod_data_source_block I
_cod_database_code 2008367

loop_
_symmetry_equiv_pos_as_xyz
'x, y, z'
'-x, -y, -z'

loop_
_atom_site_label
_atom_site_fract_x
_atom_site_fract_y
_atom_site_fract_z
_atom_site_U_iso_or_equiv
_atom_site_adp_type
_atom_site_calc_flag
_atom_site_refinement_flags
_atom_site_occupancy
_atom_site_disorder_assembly
_atom_site_disorder_group
_atom_site_type_symbol
O1 0.38168(17) 0.78512(13) 0.38537(11) 0.0527(3) Uani d . 1 . . O
O2 0.2021(2) 0.72978(17) 0.88469(12) 0.0712(4) Uani d . 1 . . O
O3 0.1230(3) 0.8634(2) 0.18875(18) 0.0752(4) Uani d . 1 . . O
N1 0.31208(16) 0.62365(15) 0.42950(12) 0.0428(3) Uani d . 1 . . N
N2 0.31271(19) 0.80037(17) 0.66086(13) 0.0465(3) Uani d . 1 . . N
C1 0.2808(2) 0.4624(2) 0.32906(17) 0.0483(3) Uani d . 1 . . C
C2 0.2099(2) 0.2980(2) 0.3793(2) 0.0556(4) Uani d . 1 . . C
C3 0.1677(2) 0.2955(2) 0.5274(2) 0.0573(4) Uani d . 1 . . C
C4 0.1975(2) 0.4583(2) 0.62801(18) 0.0516(3) Uani d . 1 . . C
C5 0.27204(19) 0.62381(19) 0.57748(15) 0.0431(3) Uani d . 1 . . C
C6 0.2702(2) 0.8452(2) 0.80674(15) 0.0487(3) Uani d . 1 . . C
C7 0.3099(3) 1.0459(2) 0.8614(2) 0.0599(4) Uani d . 1 . . C
C8 0.3251(4) 0.4764(3) 0.1700(2) 0.0653(5) Uani d . 1 . . C
H1O3 0.197(4) 0.839(3) 0.253(3) 0.091(8) Uiso d . 1 . . H
H2O3 0.128(5) 0.810(4) 0.098(4) 0.111(9) Uiso d . 1 . . H
H1N2 0.364(3) 0.890(3) 0.608(2) 0.060(5) Uiso d . 1 . . H
H2 0.190(3) 0.189(3) 0.305(3) 0.070(5) Uiso d . 1 . . H
H3 0.117(4) 0.181(3) 0.562(3) 0.085(7) Uiso d . 1 . . H
H4 0.166(3) 0.462(2) 0.730(2) 0.054(4) Uiso d . 1 . . H
H7A 0.196(6) 1.075(4) 0.847(4) 0.129(11) Uiso d . 1 . . H
H7B 0.362(5) 1.079(4) 0.965(4) 0.120(9) Uiso d . 1 . . H
H7C 0.403(5) 1.119(4) 0.809(4) 0.123(10) Uiso d . 1 . . H
H8A 0.285(3) 0.358(3) 0.114(3) 0.082(6) Uiso d . 1 . . H
H8B 0.461(4) 0.554(4) 0.164(3) 0.094(8) Uiso d . 1 . . H
H8C 0.248(4) 0.541(3) 0.129(3) 0.089(7) Uiso d . 1 . . H

loop_
_atom_site_aniso_label
_atom_site_aniso_U_11
_atom_site_aniso_U_22
_atom_site_aniso_U_33
_atom_site_aniso_U_12
_atom_site_aniso_U_13
_atom_site_aniso_U_23
O1 0.0674(7) 0.0446(5) 0.0416(5) 0.0145(5) 0.0102(4) 0.0094(4)
O2 0.1005(10) 0.0643(7) 0.0430(6) 0.0211(7) 0.0179(6) 0.0142(5)
O3 0.1020(11) 0.0843(10) 0.0578(7) 0.0550(9) 0.0166(7) 0.0158(7)
N1 0.0421(6) 0.0419(6) 0.0416(6) 0.0137(5) 0.0036(4) 0.0052(4)
N2 0.0505(6) 0.0450(6) 0.0389(5) 0.0122(5) 0.0082(4) 0.0064(5)
C1 0.0460(7) 0.0463(7) 0.0491(7) 0.0175(6) 0.0033(5) -0.0004(6)
C2 0.0509(8) 0.0450(8) 0.0657(9) 0.0166(6) 0.0009(7) 0.0009(7)
C3 0.0533(8) 0.0456(8) 0.0716(10) 0.0144(6) 0.0038(7) 0.0166(7)
C4 0.0493(8) 0.0527(8) 0.0517(8) 0.0153(6) 0.0054(6) 0.0148(6)
C5 0.0379(6) 0.0472(7) 0.0408(6) 0.0130(5) 0.0020(5) 0.0063(5)
C6 0.0478(7) 0.0564(8) 0.0374(6) 0.0156(6) 0.0031(5) 0.0059(6)
C7 0.0705(11) 0.0572(9) 0.0477(8) 0.0210(8) 0.0133(7) 0.0036(7)
C8 0.0830(13) 0.0570(9) 0.0486(8) 0.0233(9) 0.0110(8) -0.0039(7)

loop_
_atom_type_symbol
_atom_type_description
_atom_type_scat_dispersion_real
_atom_type_scat_dispersion_imag
_atom_type_scat_source
C C 0.0033 0.0016 'International Tables Vol C Tables 4.2.6.8 and 6.1.1.4'
H H 0.0000 0.0000 'International Tables Vol C Tables 4.2.6.8 and 6.1.1.4'
N N 0.0061 0.0033 'International Tables Vol C Tables 4.2.6.8 and 6.1.1.4'
O O 0.0106 0.0060 'International Tables Vol C Tables 4.2.6.8 and 6.1.1.4'

loop_
_geom_angle_atom_site_label_1
_geom_angle_atom_site_label_2
_geom_angle_atom_site_label_3
_geom_angle
O1 N1 C1 120.53(12)
O1 N1 C5 118.15(11)
C1 N1 C5 121.32(12)
C6 N2 C5 126.62(12)
N1 C1 C2 118.82(14)
N1 C1 C8 117.29(14)
C2 C1 C8 123.89(14)
C1 C2 C3 120.64(14)
C2 C3 C4 120.35(15)
C3 C4 C5 118.80(14)
N1 C5 N2 112.61(12)
N1 C5 C4 120.07(13)
N2 C5 C4 127.32(13)
O2 C6 N2 122.58(14)
O2 C6 C7 122.72(13)
N2 C6 C7 114.68(13)

loop_
_geom_bond_atom_site_label_1
_geom_bond_atom_site_label_2
_geom_bond_site_symmetry_2
_geom_bond_distance
_geom_bond_publ_flag
O1 N1 . 1.3271(14) yes
O2 C6 . 1.2171(18) yes
N1 C1 . 1.3654(18) yes
N1 C5 . 1.3683(17) yes
N2 C6 . 1.3682(17) yes
N2 C5 . 1.3845(18) yes
C1 C2 . 1.375(2) ?
C1 C8 . 1.487(2) ?
C2 C3 . 1.375(3) ?
C3 C4 . 1.377(2) ?
C4 C5 . 1.385(2) ?
C6 C7 . 1.492(2) ?

loop_
_geom_hbond_atom_site_label_D
_geom_hbond_atom_site_label_H
_geom_hbond_atom_site_label_A
_geom_hbond_site_symmetry_A
_geom_hbond_distance_DH
_geom_hbond_distance_HA
_geom_hbond_distance_DA
_geom_hbond_angle_DHA
_geom_hbond_publ_flag
O3 H1O3 O1 1_555 0.86(3) 1.96(3) 2.817(2) 175(3) yes
C4 H4 O2 1_555 0.95(2) 2.24(2) 2.849(2) 121.0(10) yes
N2 H1N2 O1 2_676 0.90(2) 2.54(2) 3.321(2) 146(2) yes
C7 H7C O1 2_676 0.91(3) 2.40(4) 3.276(2) 161(3) yes
C2 H2 O3 1_545 0.95(2) 2.46(2) 3.380(2) 161(2) yes
C7 H7A O3 2_576 0.93(4) 2.51(4) 3.443(3) 177(3) yes
O3 H2O3 O2 1_554 0.86(4) 2.06(4) 2.898(2) 167(3) yes

loop_
_geom_torsion_atom_site_label_1
_geom_torsion_atom_site_label_2
_geom_torsion_atom_site_label_3
_geom_torsion_atom_site_label_4
_geom_torsion
_geom_torsion_publ_flag
O1 N1 C1 C2 179.57(12) ?
C5 N1 C1 C2 -0.7(2) ?
O1 N1 C1 C8 -0.8(2) ?
C5 N1 C1 C8 178.85(15) ?
N1 C1 C2 C3 1.1(2) ?
C8 C1 C2 C3 -178.46(17) ?
C1 C2 C3 C4 -0.5(2) ?
C2 C3 C4 C5 -0.6(2) ?
O1 N1 C5 N2 -0.08(17) ?
C1 N1 C5 N2 -179.76(11) ?
O1 N1 C5 C4 179.41(12) ?
C1 N1 C5 C4 -0.3(2) ?
C6 N2 C5 N1 173.13(12) ?
C6 N2 C5 C4 -6.3(2) yes
C3 C4 C5 N1 0.9(2) ?
C3 C4 C5 N2 -179.66(14) ?
C5 N2 C6 O2 5.5(2) yes
C5 N2 C6 C7 -173.33(15) ?
